data_7156647
loop_
_publ_author_name
'Sengupta, Ayon'
'Maity, Suvendu'
'Mondal, Animesh'
'Ghosh, Prasanta'
'Rudra, Sonali'
'Mukhopadhyay, Chhanda'

_publ_section_title
;
 Pseudo five component reaction towards densely functionalized
 spiro[indole-3,2'-pyrrole] by picric acid, an efficient
 syn-diastereoselective catalyst: insight into the diastereoselection on
 C(sp<sup>3</sup>)-C(sp<sup>3</sup>) axial conformation.
;
_journal_issue 5
_journal_name_full 'Organic &amp; biomolecular chemistry'
_journal_page_first 1254
_journal_page_last 1265
_journal_paper_doi 10.1039/c8ob02849d
_journal_volume 17
_journal_year 2019
_chemical_formula_moiety 'C43 H48 N4 O5'
_chemical_formula_sum 'C43 H48 N4 O5'
_chemical_formula_weight 700.85
_space_group_crystal_system monoclinic
_space_group_IT_number 14
_space_group_name_Hall '-P 2yn'
_space_group_name_H-M_alt 'P 1 21/n 1'
_symmetry_space_group_name_Hall '-P 2yn'
_symmetry_space_group_name_H-M 'P 1 21/n 1'
_atom_sites_solution_hydrogens geom
_audit_creation_method SHELXL-2016/6
_audit_update_record
;
2018-05-30 deposited with the CCDC.
2019-01-10 downloaded from the CCDC.
;
_cell_angle_alpha 90
_cell_angle_beta 104.2900(10)
_cell_angle_gamma 90
_cell_formula_units_Z 4
_cell_length_a 11.5295(3)
_cell_length_b 20.4745(5)
_cell_length_c 17.1131(4)
_cell_measurement_reflns_used 9959
_cell_measurement_temperature 295(2)
_cell_measurement_theta_max 22.11
_cell_measurement_theta_min 2.70
_cell_volume 3914.74(17)
_computing_cell_refinement 'Bruker SAINT'
_computing_data_collection 'Bruker APEX2'
_computing_data_reduction 'Bruker SAINT'
_computing_molecular_graphics 'Bruker SHELXTL'
_computing_publication_material 'Bruker SHELXTL'
_computing_structure_refinement 'SHELXL-2014 (Sheldrick 2014)'
_computing_structure_solution 'SHELXS-97 (Sheldrick 2008)'
_diffrn_ambient_temperature 295(2)
_diffrn_measured_fraction_theta_full 0.998
_diffrn_measured_fraction_theta_max 0.996
_diffrn_measurement_device_type 'Bruker APEX-II CCD'
_diffrn_measurement_method '\f and \w scans'
_diffrn_radiation_type MoK\a
_diffrn_radiation_wavelength 0.71073
_diffrn_reflns_av_R_equivalents 0.0913
_diffrn_reflns_av_unetI/netI 0.0835
_diffrn_reflns_Laue_measured_fraction_full 0.998
_diffrn_reflns_Laue_measured_fraction_max 0.996
_diffrn_reflns_limit_h_max 14
_diffrn_reflns_limit_h_min -14
_diffrn_reflns_limit_k_max 25
_diffrn_reflns_limit_k_min -25
_diffrn_reflns_limit_l_max 21
_diffrn_reflns_limit_l_min -21
_diffrn_reflns_number 58409
_diffrn_reflns_point_group_measured_fraction_full 0.998
_diffrn_reflns_point_group_measured_fraction_max 0.996
_diffrn_reflns_theta_full 25.242
_diffrn_reflns_theta_max 26.397
_diffrn_reflns_theta_min 2.853
_diffrn_source Mo
_exptl_absorpt_coefficient_mu 0.078
_exptl_absorpt_correction_type multi-scan
_exptl_crystal_colour colourless
_exptl_crystal_density_diffrn 1.189
_exptl_crystal_description rectangular
_exptl_crystal_F_000 1716
_exptl_crystal_size_max 0.175
_exptl_crystal_size_mid 0.134
_exptl_crystal_size_min 0.126
_exptl_transmission_factor_max 0.876
_exptl_transmission_factor_min 0.745
_refine_diff_density_max 0.492
_refine_diff_density_min -0.281
_refine_diff_density_rms 0.043
_refine_ls_extinction_method none
_refine_ls_goodness_of_fit_ref 1.007
_refine_ls_hydrogen_treatment constr
_refine_ls_matrix_type full
_refine_ls_number_parameters 478
_refine_ls_number_reflns 8009
_refine_ls_number_restraints 0
_refine_ls_restrained_S_all 1.007
_refine_ls_R_factor_all 0.1740
_refine_ls_R_factor_gt 0.0674
_refine_ls_shift/su_max 0.002
_refine_ls_shift/su_mean 0.000
_refine_ls_structure_factor_coef Fsqd
_refine_ls_weighting_details 'w=1/[\s^2^(Fo^2^)+(0.0653P)^2^+1.8426P] where P=(Fo^2^+2Fc^2^)/3'
_refine_ls_weighting_scheme calc
_refine_ls_wR_factor_gt 0.1357
_refine_ls_wR_factor_ref 0.1786
_reflns_Friedel_coverage 0.000
_reflns_number_gt 3776
_reflns_number_total 8009
_reflns_threshold_expression 'I > 2\s(I)'
_cod_data_source_file c8ob02849d2.cif
_cod_data_source_block 940Exta_0m_a
_cod_depositor_comments 'Adding full bibliography for 7156645--7156647.cif.'
_cod_database_code 7156647
_shelx_shelxl_version_number 2016/6
_shelx_space_group_comment
;
The symmetry employed for this shelxl refinement is uniquely defined
by the following loop, which should always be used as a source of
symmetry information in preference to the above space-group names.
They are only intended as comments.
;

loop_
_space_group_symop_operation_xyz
'x, y, z'
'-x+1/2, y+1/2, -z+1/2'
'-x, -y, -z'
'x-1/2, -y-1/2, z-1/2'

loop_
_atom_site_label
_atom_site_type_symbol
_atom_site_fract_x
_atom_site_fract_y
_atom_site_fract_z
_atom_site_U_iso_or_equiv
_atom_site_adp_type
_atom_site_occupancy
_atom_site_site_symmetry_order
_atom_site_calc_flag
_atom_site_refinement_flags_posn
_atom_site_refinement_flags_adp
_atom_site_disorder_assembly
_atom_site_disorder_group
O4 O 0.49086(19) 0.70189(11) 0.53432(12) 0.0638(6) Uani 1 1 d . . A 4
O2 O 0.33914(18) 0.62011(10) 0.08999(12) 0.0588(6) Uani 1 1 d . . A 4
O3 O 0.35861(19) 0.77620(11) 0.18346(13) 0.0645(6) Uani 1 1 d . . A 4
N2 N 0.35658(18) 0.68325(10) 0.32490(13) 0.0390(6) Uani 1 1 d . . A 4
O1 O 0.5261(2) 0.57923(12) 0.13787(13) 0.0736(7) Uani 1 1 d . . A 4
N3 N 0.1735(2) 0.72768(11) 0.14305(15) 0.0532(7) Uani 1 1 d . . A 4
H3 H 0.136888 0.757858 0.111475 0.064 Uiso 1 1 calc R U A 4
N4 N 0.3630(2) 0.61427(12) 0.51150(14) 0.0528(7) Uani 1 1 d . . A 4
H4 H 0.320706 0.623975 0.544824 0.063 Uiso 1 1 calc R U A 4
N1 N 0.63501(19) 0.61743(12) 0.29345(15) 0.0529(7) Uani 1 1 d . . A 4
H1 H 0.639246 0.594102 0.252452 0.063 Uiso 1 1 calc R U A 4
C17 C 0.4992(2) 0.62032(12) 0.43150(15) 0.0389(7) Uani 1 1 d . . A 4
H17 H 0.584158 0.609628 0.451599 0.047 Uiso 1 1 calc R U A 4
C18 C 0.4276(2) 0.55847(13) 0.41528(16) 0.0396(7) Uani 1 1 d . . A 4
C37 C 0.4531(3) 0.65135(15) 0.49887(16) 0.0461(7) Uani 1 1 d . . A 4
C11 C 0.3030(2) 0.73780(13) 0.35474(16) 0.0416(7) Uani 1 1 d . . A 4
C7 C 0.5228(2) 0.64058(13) 0.29004(16) 0.0403(7) Uani 1 1 d . . A 4
C8 C 0.4832(2) 0.66875(13) 0.35973(16) 0.0384(7) Uani 1 1 d . . A 4
H8 H 0.526996 0.709242 0.377665 0.046 Uiso 1 1 calc R U A 4
C19 C 0.4323(3) 0.50649(13) 0.36498(17) 0.0471(7) Uani 1 1 d . . A 4
H19 H 0.487478 0.506690 0.333478 0.057 Uiso 1 1 calc R U A 4
C23 C 0.3466(3) 0.55758(14) 0.46333(17) 0.0459(7) Uani 1 1 d . . A 4
C35 C 0.1204(2) 0.66883(14) 0.15694(17) 0.0455(7) Uani 1 1 d . . A 4
C30 C 0.2019(2) 0.63134(13) 0.21223(16) 0.0401(7) Uani 1 1 d . . A 4
C1 C 0.7452(2) 0.62424(15) 0.35094(19) 0.0497(8) Uani 1 1 d . . A 4
C9 C 0.3193(2) 0.66843(13) 0.23773(16) 0.0394(7) Uani 1 1 d . . A 4
C38 C 0.2892(3) 0.73165(15) 0.18501(17) 0.0474(7) Uani 1 1 d . . A 4
C10 C 0.4303(2) 0.63621(13) 0.22397(17) 0.0422(7) Uani 1 1 d . . A 4
C31 C 0.1691(2) 0.57073(14) 0.23310(17) 0.0486(8) Uani 1 1 d . . A 4
H31 H 0.223372 0.545583 0.270303 0.058 Uiso 1 1 calc R U A 4
C16 C 0.3625(3) 0.79618(15) 0.37615(19) 0.0584(9) Uani 1 1 d . . A 4
H16 H 0.439680 0.801746 0.369793 0.070 Uiso 1 1 calc R U A 4
C20 C 0.3550(3) 0.45372(14) 0.36103(19) 0.0575(9) Uani 1 1 d . . A 4
C21 C 0.2753(3) 0.45452(16) 0.4089(2) 0.0649(10) Uani 1 1 d . . A 4
H21 H 0.222969 0.419527 0.405924 0.078 Uiso 1 1 calc R U A 4
C22 C 0.2696(3) 0.50550(17) 0.4616(2) 0.0618(9) Uani 1 1 d . . A 4
H22 H 0.216105 0.504592 0.494292 0.074 Uiso 1 1 calc R U A 4
C32 C 0.0545(3) 0.54652(15) 0.19867(19) 0.0566(8) Uani 1 1 d . . A 4
C2 C 0.7685(3) 0.66612(16) 0.4164(2) 0.0617(9) Uani 1 1 d . . A 4
H2 H 0.708567 0.693884 0.424306 0.074 Uiso 1 1 calc R U A 4
C25 C 0.4383(3) 0.60877(15) 0.14815(18) 0.0520(8) Uani 1 1 d . . A 4
C34 C 0.0068(3) 0.64681(17) 0.1226(2) 0.0635(9) Uani 1 1 d . . A 4
H34 H -0.047587 0.672320 0.086035 0.076 Uiso 1 1 calc R U A 4
C15 C 0.3066(4) 0.84654(16) 0.4072(2) 0.0717(10) Uani 1 1 d . . A 4
H15 H 0.347672 0.885362 0.422810 0.086 Uiso 1 1 calc R U A 4
C33 C -0.0239(3) 0.58556(18) 0.1443(2) 0.0665(10) Uani 1 1 d . . A 4
H33 H -0.100436 0.569921 0.121435 0.080 Uiso 1 1 calc R U A 4
C3 C 0.8798(3) 0.66716(19) 0.4701(2) 0.0763(11) Uani 1 1 d . . A 4
H3A H 0.893340 0.694568 0.514803 0.092 Uiso 1 1 calc R U A 4
C12 C 0.1875(3) 0.73110(17) 0.3632(2) 0.0632(9) Uani 1 1 d . . A 4
H12 H 0.146534 0.692022 0.349285 0.076 Uiso 1 1 calc R U A 4
C14 C 0.1931(4) 0.8399(2) 0.4151(2) 0.0778(11) Uani 1 1 d . . A 4
H14 H 0.156396 0.874061 0.435719 0.093 Uiso 1 1 calc R U A 4
C26 C 0.3171(3) 0.59246(18) 0.00911(19) 0.0678(10) Uani 1 1 d . . A 4
C24 C 0.3562(4) 0.39865(16) 0.3029(2) 0.0882(13) Uani 1 1 d . . A 4
H24A H 0.288081 0.370965 0.300210 0.132 Uiso 1 1 calc R U A 4
H24B H 0.428254 0.373665 0.321038 0.132 Uiso 1 1 calc R U A 4
H24C H 0.352862 0.416208 0.250378 0.132 Uiso 1 1 calc R U A 4
C36 C 0.0184(3) 0.47940(17) 0.2206(2) 0.0818(11) Uani 1 1 d . . A 4
H36A H -0.067239 0.475632 0.205273 0.123 Uiso 1 1 calc R U A 4
H36B H 0.046511 0.472974 0.277728 0.123 Uiso 1 1 calc R U A 4
H36C H 0.052935 0.446925 0.192756 0.123 Uiso 1 1 calc R U A 4
C13 C 0.1329(3) 0.7826(2) 0.3925(2) 0.0800(11) Uani 1 1 d . . A 4
H13 H 0.054431 0.778208 0.396952 0.096 Uiso 1 1 calc R U A 4
C6 C 0.8385(3) 0.58711(19) 0.3383(2) 0.0808(12) Uani 1 1 d . . A 4
H6 H 0.826715 0.560358 0.293119 0.097 Uiso 1 1 calc R U A 4
C4 C 0.9697(3) 0.6283(2) 0.4581(3) 0.0994(14) Uani 1 1 d . . A 4
H4A H 1.044155 0.628540 0.494737 0.119 Uiso 1 1 calc R U A 4
C27 C 0.1934(4) 0.6195(3) -0.0310(2) 0.1103(16) Uani 1 1 d . . A 4
H27A H 0.136059 0.602929 -0.003687 0.166 Uiso 1 1 calc R U A 4
H27B H 0.171169 0.606135 -0.086457 0.166 Uiso 1 1 calc R U A 4
H27C H 0.195074 0.666276 -0.027978 0.166 Uiso 1 1 calc R U A 4
C5 C 0.9493(3) 0.5892(2) 0.3921(3) 0.1130(17) Uani 1 1 d . . A 4
H5 H 1.011078 0.563497 0.382959 0.136 Uiso 1 1 calc R U A 4
C28 C 0.4089(4) 0.6165(3) -0.0317(3) 0.1255(18) Uani 1 1 d . . A 4
H28A H 0.409378 0.663404 -0.031572 0.188 Uiso 1 1 calc R U A 4
H28B H 0.390292 0.601006 -0.086353 0.188 Uiso 1 1 calc R U A 4
H28C H 0.486339 0.600651 -0.003601 0.188 Uiso 1 1 calc R U A 4
C29 C 0.3151(5) 0.5194(2) 0.0151(3) 0.1289(18) Uani 1 1 d . . A 4
H29A H 0.392109 0.504057 0.044698 0.193 Uiso 1 1 calc R U A 4
H29B H 0.296398 0.500820 -0.038092 0.193 Uiso 1 1 calc R U A 4
H29C H 0.255417 0.506427 0.042448 0.193 Uiso 1 1 calc R U A 4
C39 C 0.2408(3) 0.6967(2) 0.6834(3) 0.0920(13) Uani 1 1 d . . B 1
C40 C 0.1980(5) 0.7456(3) 0.6093(3) 0.143(2) Uani 1 1 d . . B 1
H40A H 0.245834 0.738994 0.571310 0.215 Uiso 1 1 calc R U B 1
H40B H 0.207054 0.789819 0.628525 0.215 Uiso 1 1 calc R U B 1
H40C H 0.115482 0.737432 0.583480 0.215 Uiso 1 1 calc R U B 1
O5 O 0.2459(3) 0.64111(18) 0.6405(2) 0.1241(12) Uani 1 1 d . . B 1
C41 C 0.1519(5) 0.6941(3) 0.7345(4) 0.147(2) Uani 1 1 d . . . .
H41A H 0.085327 0.667195 0.708590 0.220 Uiso 1 1 calc R U B 1
H41B H 0.124063 0.737440 0.741280 0.220 Uiso 1 1 calc R U B 1
H41C H 0.189561 0.676039 0.786328 0.220 Uiso 1 1 calc R U B 1
C42 C 0.3616(4) 0.7178(3) 0.7315(3) 0.144(2) Uani 1 1 d . . . .
H42A H 0.387007 0.689762 0.777529 0.216 Uiso 1 1 calc R U B 1
H42B H 0.357393 0.762019 0.749273 0.216 Uiso 1 1 calc R U B 1
H42C H 0.417923 0.715147 0.698634 0.216 Uiso 1 1 calc R U B 1
C43 C 0.2774(7) 0.5837(3) 0.6974(4) 0.189(3) Uani 1 1 d . . . .
H43A H 0.347422 0.594008 0.739090 0.283 Uiso 1 1 calc R U B 1
H43B H 0.292883 0.546118 0.668045 0.283 Uiso 1 1 calc R U B 1
H43C H 0.211833 0.574680 0.721079 0.283 Uiso 1 1 calc R U B 1

loop_
_atom_site_aniso_label
_atom_site_aniso_U_11
_atom_site_aniso_U_22
_atom_site_aniso_U_33
_atom_site_aniso_U_23
_atom_site_aniso_U_13
_atom_site_aniso_U_12
O4 0.0692(14) 0.0584(14) 0.0531(13) -0.0210(11) -0.0051(11) -0.0043(12)
O2 0.0576(13) 0.0740(15) 0.0395(12) -0.0075(11) 0.0018(10) 0.0098(11)
O3 0.0623(14) 0.0516(14) 0.0757(16) 0.0150(11) 0.0097(12) -0.0031(12)
N2 0.0307(12) 0.0395(13) 0.0410(14) -0.0024(11) -0.0020(10) 0.0058(10)
O1 0.0618(15) 0.0968(18) 0.0614(15) -0.0162(13) 0.0138(12) 0.0207(13)
N3 0.0498(16) 0.0442(15) 0.0550(16) 0.0126(12) -0.0074(13) 0.0114(12)
N4 0.0513(16) 0.0618(17) 0.0460(15) -0.0077(13) 0.0132(12) 0.0010(14)
N1 0.0349(14) 0.0640(17) 0.0562(16) -0.0080(13) 0.0046(12) 0.0094(12)
C17 0.0328(15) 0.0395(16) 0.0379(16) -0.0029(13) -0.0036(12) 0.0037(12)
C18 0.0411(16) 0.0342(16) 0.0359(15) 0.0024(13) -0.0045(13) 0.0028(13)
C37 0.0457(18) 0.0486(19) 0.0348(16) -0.0040(15) -0.0078(14) 0.0042(15)
C11 0.0404(17) 0.0423(18) 0.0380(16) -0.0008(13) 0.0020(13) 0.0086(14)
C7 0.0343(16) 0.0376(16) 0.0461(17) 0.0032(13) 0.0046(14) 0.0032(12)
C8 0.0319(15) 0.0319(15) 0.0461(17) -0.0035(13) -0.0007(12) 0.0002(12)
C19 0.0523(18) 0.0372(17) 0.0451(17) 0.0018(14) -0.0006(14) 0.0032(15)
C23 0.0450(17) 0.0478(19) 0.0391(17) 0.0029(14) -0.0009(14) 0.0020(15)
C35 0.0407(17) 0.0446(18) 0.0440(17) -0.0028(14) -0.0032(14) 0.0048(14)
C30 0.0344(15) 0.0418(17) 0.0383(16) -0.0037(13) -0.0021(13) 0.0025(13)
C1 0.0318(16) 0.0551(19) 0.060(2) 0.0057(16) 0.0072(15) 0.0021(14)
C9 0.0375(16) 0.0361(15) 0.0393(16) 0.0015(13) -0.0006(13) 0.0035(13)
C38 0.0472(19) 0.0418(18) 0.0493(18) 0.0014(14) 0.0044(15) 0.0043(15)
C10 0.0390(16) 0.0427(17) 0.0429(17) 0.0007(13) 0.0063(14) 0.0036(13)
C31 0.0448(18) 0.0451(19) 0.0489(18) -0.0018(14) -0.0019(14) 0.0024(14)
C16 0.0547(19) 0.0443(19) 0.073(2) -0.0033(17) 0.0097(17) 0.0051(16)
C20 0.068(2) 0.0371(19) 0.054(2) 0.0069(15) -0.0112(18) -0.0007(17)
C21 0.068(2) 0.044(2) 0.067(2) 0.0107(18) -0.012(2) -0.0168(17)
C22 0.051(2) 0.068(2) 0.061(2) 0.0178(19) 0.0037(16) -0.0096(18)
C32 0.0509(19) 0.052(2) 0.061(2) -0.0072(16) 0.0042(17) -0.0105(16)
C2 0.0365(18) 0.069(2) 0.076(2) -0.0071(19) 0.0056(17) -0.0004(16)
C25 0.0491(19) 0.055(2) 0.050(2) 0.0000(16) 0.0095(16) 0.0066(16)
C34 0.046(2) 0.068(2) 0.063(2) -0.0032(18) -0.0135(16) 0.0062(17)
C15 0.087(3) 0.045(2) 0.078(3) -0.0102(18) 0.009(2) 0.0153(19)
C33 0.0432(19) 0.073(3) 0.072(2) -0.011(2) -0.0072(17) -0.0129(18)
C3 0.042(2) 0.090(3) 0.089(3) -0.013(2) 0.0011(19) -0.0123(19)
C12 0.045(2) 0.067(2) 0.077(2) -0.0109(18) 0.0125(17) 0.0077(17)
C14 0.080(3) 0.074(3) 0.078(3) -0.011(2) 0.018(2) 0.033(2)
C26 0.073(2) 0.080(3) 0.046(2) -0.0110(18) 0.0067(18) -0.007(2)
C24 0.121(3) 0.041(2) 0.085(3) -0.0117(19) -0.008(2) -0.009(2)
C36 0.076(3) 0.065(2) 0.098(3) -0.008(2) 0.009(2) -0.026(2)
C13 0.056(2) 0.092(3) 0.094(3) -0.013(2) 0.023(2) 0.021(2)
C6 0.042(2) 0.100(3) 0.096(3) -0.021(2) 0.0068(19) 0.0167(19)
C4 0.043(2) 0.117(4) 0.121(4) -0.017(3) -0.014(2) 0.007(2)
C27 0.096(3) 0.165(5) 0.054(2) -0.020(3) -0.013(2) 0.009(3)
C5 0.043(2) 0.132(4) 0.149(4) -0.037(4) -0.005(3) 0.029(2)
C28 0.112(4) 0.201(6) 0.072(3) 0.010(3) 0.040(3) -0.022(4)
C29 0.159(5) 0.088(3) 0.123(4) -0.035(3) 0.002(3) -0.025(3)
C39 0.067(3) 0.116(4) 0.095(3) -0.043(3) 0.024(2) 0.001(2)
C40 0.169(5) 0.114(4) 0.119(4) 0.019(3) -0.017(4) 0.006(4)
O5 0.126(3) 0.145(3) 0.119(3) -0.051(2) 0.064(2) -0.023(2)
C41 0.145(5) 0.153(5) 0.176(6) -0.013(4) 0.103(4) 0.033(4)
C42 0.097(4) 0.163(5) 0.146(5) -0.033(4) -0.020(3) -0.008(3)
C43 0.308(9) 0.104(4) 0.202(7) 0.071(4) 0.155(7) 0.048(5)

loop_
_atom_type_symbol
_atom_type_description
_atom_type_scat_dispersion_real
_atom_type_scat_dispersion_imag
_atom_type_scat_source
C C 0.0033 0.0016 'International Tables Vol C Tables 4.2.6.8 and 6.1.1.4'
H H 0.0000 0.0000 'International Tables Vol C Tables 4.2.6.8 and 6.1.1.4'
N N 0.0061 0.0033 'International Tables Vol C Tables 4.2.6.8 and 6.1.1.4'
O O 0.0106 0.0060 'International Tables Vol C Tables 4.2.6.8 and 6.1.1.4'

loop_
_geom_angle_atom_site_label_1
_geom_angle_atom_site_label_2
_geom_angle_atom_site_label_3
_geom_angle
C25 O2 C26 123.7(2)
C11 N2 C8 119.2(2)
C11 N2 C9 118.5(2)
C8 N2 C9 112.4(2)
C38 N3 C35 112.2(2)
C38 N3 H3 123.9
C35 N3 H3 123.9
C37 N4 C23 111.6(2)
C37 N4 H4 124.2
C23 N4 H4 124.2
C7 N1 C1 132.6(3)
C7 N1 H1 113.7
C1 N1 H1 113.7
C18 C17 C37 102.3(2)
C18 C17 C8 116.1(2)
C37 C17 C8 109.7(2)
C18 C17 H17 109.5
C37 C17 H17 109.5
C8 C17 H17 109.5
C19 C18 C23 119.7(3)
C19 C18 C17 131.5(3)
C23 C18 C17 108.7(2)
O4 C37 N4 126.3(3)
O4 C37 C17 125.5(3)
N4 C37 C17 108.3(2)
C12 C11 C16 119.1(3)
C12 C11 N2 118.2(3)
C16 C11 N2 122.7(3)
C10 C7 N1 123.8(3)
C10 C7 C8 111.1(2)
N1 C7 C8 125.0(2)
N2 C8 C7 102.9(2)
N2 C8 C17 111.3(2)
C7 C8 C17 112.6(2)
N2 C8 H8 109.9
C7 C8 H8 109.9
C17 C8 H8 109.9
C18 C19 C20 120.4(3)
C18 C19 H19 119.8
C20 C19 H19 119.8
C22 C23 C18 121.3(3)
C22 C23 N4 129.8(3)
C18 C23 N4 108.9(2)
C34 C35 C30 121.6(3)
C34 C35 N3 128.5(3)
C30 C35 N3 109.9(2)
C31 C30 C35 119.7(2)
C31 C30 C9 131.4(2)
C35 C30 C9 108.9(2)
C6 C1 C2 117.8(3)
C6 C1 N1 116.1(3)
C2 C1 N1 126.0(3)
N2 C9 C10 101.6(2)
N2 C9 C30 114.2(2)
C10 C9 C30 117.8(2)
N2 C9 C38 112.3(2)
C10 C9 C38 110.3(2)
C30 C9 C38 101.1(2)
O3 C38 N3 126.9(3)
O3 C38 C9 125.3(3)
N3 C38 C9 107.8(2)
C7 C10 C25 124.6(3)
C7 C10 C9 111.4(2)
C25 C10 C9 123.9(2)
C30 C31 C32 120.3(3)
C30 C31 H31 119.9
C32 C31 H31 119.9
C11 C16 C15 119.8(3)
C11 C16 H16 120.1
C15 C16 H16 120.1
C21 C20 C19 118.4(3)
C21 C20 C24 121.3(3)
C19 C20 C24 120.2(3)
C20 C21 C22 122.7(3)
C20 C21 H21 118.6
C22 C21 H21 118.6
C23 C22 C21 117.4(3)
C23 C22 H22 121.3
C21 C22 H22 121.3
C33 C32 C31 118.2(3)
C33 C32 C36 121.3(3)
C31 C32 C36 120.5(3)
C3 C2 C1 120.7(3)
C3 C2 H2 119.6
C1 C2 H2 119.6
O1 C25 O2 124.2(3)
O1 C25 C10 124.1(3)
O2 C25 C10 111.7(3)
C35 C34 C33 117.7(3)
C35 C34 H34 121.1
C33 C34 H34 121.1
C14 C15 C16 121.0(3)
C14 C15 H15 119.5
C16 C15 H15 119.5
C34 C33 C32 122.7(3)
C34 C33 H33 118.7
C32 C33 H33 118.7
C4 C3 C2 120.4(4)
C4 C3 H3A 119.8
C2 C3 H3A 119.8
C11 C12 C13 120.0(3)
C11 C12 H12 120.0
C13 C12 H12 120.0
C15 C14 C13 119.5(3)
C15 C14 H14 120.3
C13 C14 H14 120.3
O2 C26 C28 109.9(3)
O2 C26 C29 108.9(3)
C28 C26 C29 112.8(4)
O2 C26 C27 102.2(3)
C28 C26 C27 111.3(3)
C29 C26 C27 111.3(4)
C20 C24 H24A 109.5
C20 C24 H24B 109.5
H24A C24 H24B 109.5
C20 C24 H24C 109.5
H24A C24 H24C 109.5
H24B C24 H24C 109.5
C32 C36 H36A 109.5
C32 C36 H36B 109.5
H36A C36 H36B 109.5
C32 C36 H36C 109.5
H36A C36 H36C 109.5
H36B C36 H36C 109.5
C14 C13 C12 120.7(3)
C14 C13 H13 119.7
C12 C13 H13 119.7
C1 C6 C5 120.6(4)
C1 C6 H6 119.7
C5 C6 H6 119.7
C5 C4 C3 119.2(4)
C5 C4 H4A 120.4
C3 C4 H4A 120.4
C26 C27 H27A 109.5
C26 C27 H27B 109.5
H27A C27 H27B 109.5
C26 C27 H27C 109.5
H27A C27 H27C 109.5
H27B C27 H27C 109.5
C4 C5 C6 121.1(4)
C4 C5 H5 119.5
C6 C5 H5 119.5
C26 C28 H28A 109.5
C26 C28 H28B 109.5
H28A C28 H28B 109.5
C26 C28 H28C 109.5
H28A C28 H28C 109.5
H28B C28 H28C 109.5
C26 C29 H29A 109.5
C26 C29 H29B 109.5
H29A C29 H29B 109.5
C26 C29 H29C 109.5
H29A C29 H29C 109.5
H29B C29 H29C 109.5
O5 C39 C42 112.3(4)
O5 C39 C41 114.2(4)
C42 C39 C41 111.4(4)
O5 C39 C40 98.2(4)
C42 C39 C40 108.7(4)
C41 C39 C40 111.3(4)
C39 C40 H40A 109.5
C39 C40 H40B 109.5
H40A C40 H40B 109.5
C39 C40 H40C 109.5
H40A C40 H40C 109.5
H40B C40 H40C 109.5
C39 O5 C43 109.7(4)
C39 C41 H41A 109.5
C39 C41 H41B 109.5
H41A C41 H41B 109.5
C39 C41 H41C 109.5
H41A C41 H41C 109.5
H41B C41 H41C 109.5
C39 C42 H42A 109.5
C39 C42 H42B 109.5
H42A C42 H42B 109.5
C39 C42 H42C 109.5
H42A C42 H42C 109.5
H42B C42 H42C 109.5
O5 C43 H43A 109.5
O5 C43 H43B 109.5
H43A C43 H43B 109.5
O5 C43 H43C 109.5
H43A C43 H43C 109.5
H43B C43 H43C 109.5

loop_
_geom_bond_atom_site_label_1
_geom_bond_atom_site_label_2
_geom_bond_distance
O4 C37 1.224(3)
O2 C25 1.338(3)
O2 C26 1.459(4)
O3 C38 1.218(3)
N2 C11 1.430(3)
N2 C8 1.464(3)
N2 C9 1.478(3)
O1 C25 1.228(3)
N3 C38 1.352(3)
N3 C35 1.399(4)
N3 H3 0.8600
N4 C37 1.346(4)
N4 C23 1.409(4)
N4 H4 0.8600
N1 C7 1.365(3)
N1 C1 1.409(4)
N1 H1 0.8600
C17 C18 1.499(4)
C17 C37 1.522(4)
C17 C8 1.554(4)
C17 H17 0.9800
C18 C19 1.378(4)
C18 C23 1.388(4)
C11 C12 1.382(4)
C11 C16 1.382(4)
C7 C10 1.352(4)
C7 C8 1.494(4)
C8 H8 0.9800
C19 C20 1.391(4)
C19 H19 0.9300
C23 C22 1.383(4)
C35 C34 1.372(4)
C35 C30 1.389(4)
C30 C31 1.370(4)
C30 C9 1.519(4)
C1 C6 1.378(4)
C1 C2 1.383(4)
C9 C10 1.509(4)
C9 C38 1.567(4)
C10 C25 1.438(4)
C31 C32 1.398(4)
C31 H31 0.9300
C16 C15 1.389(4)
C16 H16 0.9300
C20 C21 1.374(5)
C20 C24 1.506(5)
C21 C22 1.391(5)
C21 H21 0.9300
C22 H22 0.9300
C32 C33 1.380(4)
C32 C36 1.510(4)
C2 C3 1.382(4)
C2 H2 0.9300
C34 C33 1.378(5)
C34 H34 0.9300
C15 C14 1.355(5)
C15 H15 0.9300
C33 H33 0.9300
C3 C4 1.362(5)
C3 H3A 0.9300
C12 C13 1.384(5)
C12 H12 0.9300
C14 C13 1.371(5)
C14 H14 0.9300
C26 C28 1.489(5)
C26 C29 1.501(5)
C26 C27 1.526(5)
C24 H24A 0.9600
C24 H24B 0.9600
C24 H24C 0.9600
C36 H36A 0.9600
C36 H36B 0.9600
C36 H36C 0.9600
C13 H13 0.9300
C6 C5 1.378(5)
C6 H6 0.9300
C4 C5 1.356(6)
C4 H4A 0.9300
C27 H27A 0.9600
C27 H27B 0.9600
C27 H27C 0.9600
C5 H5 0.9300
C28 H28A 0.9600
C28 H28B 0.9600
C28 H28C 0.9600
C29 H29A 0.9600
C29 H29B 0.9600
C29 H29C 0.9600
C39 O5 1.364(5)
C39 C42 1.496(6)
C39 C41 1.504(6)
C39 C40 1.595(6)
C40 H40A 0.9600
C40 H40B 0.9600
C40 H40C 0.9600
O5 C43 1.511(6)
C41 H41A 0.9600
C41 H41B 0.9600
C41 H41C 0.9600
C42 H42A 0.9600
C42 H42B 0.9600
C42 H42C 0.9600
C43 H43A 0.9600
C43 H43B 0.9600
C43 H43C 0.9600
